data_9015367
loop_
_publ_author_name
'Pushcharovskii, D. Y.'
'Pobedimskaya, E. A.'
'Belov, N. V.'

_publ_section_title
;
 The crystal structure of legrandite Zn2[AsO4]OH*H2O
;
_journal_name_full 'Soviet Physics - Doklady'
_journal_page_first 419
_journal_page_last 421
_journal_volume 16
_journal_year 1971
_chemical_compound_source 'Ojuela mine, Mexico'
_chemical_formula_sum 'As H3 O6 Zn2'
_chemical_name_mineral Legrandite
_space_group_IT_number 14
_symmetry_space_group_name_Hall '-P 2ybc'
_symmetry_space_group_name_H-M 'P 1 21/c 1'
_cell_angle_alpha 90
_cell_angle_beta 104.4
_cell_angle_gamma 90
_cell_formula_units_Z 8
_cell_length_a 12.76
_cell_length_b 7.93
_cell_length_c 10.21
_cell_volume 1000.660
_database_code_amcsd 0015593
_exptl_crystal_density_diffrn 4.045
_cod_original_formula_sum 'Zn2 As O6 H3'
_cod_database_code 9015367

loop_
_space_group_symop_operation_xyz
x,y,z
x,1/2-y,1/2+z
-x,1/2+y,1/2-z
-x,-y,-z

loop_
_atom_site_label
_atom_site_fract_x
_atom_site_fract_y
_atom_site_fract_z
_atom_site_type_symbol
_atom_site_attached_hydrogens
Zn1 0.36200 0.30500 0.12800 Zn 0
Zn2 0.74700 0.33100 0.03800 Zn 0
Zn3 0.99000 0.24200 0.05900 Zn 0
Zn4 0.59600 0.04900 0.11100 Zn 0
As1 0.85000 0.05500 0.28100 As 0
As2 0.61500 0.42200 0.28500 As 0
O1 0.64200 0.33700 0.44800 O 0
O2 0.26800 0.45400 0.25600 O 0
O3 0.86600 0.18100 0.15600 O 0
O4 0.65900 0.28500 0.18600 O 0
O5 0.05000 0.40600 0.20600 O 0
O6 0.86000 0.15800 0.41900 O 0
O7 0.31800 0.10000 0.21000 O 0
O8 0.47500 0.44600 0.24100 O 0
O-H1 0.27200 0.08000 0.46700 O 1
O-H2 0.44200 0.34300 0.51400 O 1
Wat1 0.08800 0.23400 0.43500 O 2
Wat2 0.07700 0.03000 0.14200 O 2

loop_
_cod_changelog_entry_id
_cod_changelog_entry_author
_cod_changelog_entry_date
_cod_changelog_entry_text
1
;cod-tools version 3.8.0
Id: cif_guess_AMCSD_atom_types 9574 2023-05-10 09:00:05Z saulius
;
2023-05-10T18:56:01+03:00
;Derived atom types and hydrogen counts
from atom names that follow the AMCSD naming convention
(Wat == water, O-H == hydroxyl).
;

loop_
_cod_related_entry_id
_cod_related_entry_database
_cod_related_entry_code
1 AMCSD 0015593
